data_2233745
loop_
_publ_author_name
'Abu Thaher, Bassam'
'Koch, Pierre'
'Schollmeyer, Dieter'
'Laufer, Stefan'

_publ_section_title
;
 4-(4-Fluorophenyl)-1-phenyl-3-(pyridin-4-yl)-1<i>H</i>-pyrazol-5-amine
;
_journal_coeditor_code BT5808
_journal_issue 3
_journal_name_full 'Acta Crystallographica Section E'
_journal_page_first o632
_journal_paper_doi 10.1107/S1600536812004096
_journal_volume 68
_journal_year 2012
_chemical_formula_iupac 'C20 H15 F N4'
_chemical_formula_moiety 'C20 H15 F N4'
_chemical_formula_sum 'C20 H15 F N4'
_chemical_formula_weight 330.36
_chemical_name_systematic
;
4-(4-Fluorophenyl)-1-phenyl-3-(pyridin-4-yl)-1<i>H</i>-pyrazol-5-amine
;
_space_group_IT_number 14
_symmetry_cell_setting monoclinic
_symmetry_space_group_name_Hall '-P 2yn'
_symmetry_space_group_name_H-M 'P 1 21/n 1'
_atom_sites_solution_hydrogens geom
_atom_sites_solution_primary direct
_atom_sites_solution_secondary difmap
_audit_creation_method SHELXL-97
_cell_angle_alpha 90.00
_cell_angle_beta 101.9510(10)
_cell_angle_gamma 90.00
_cell_formula_units_Z 4
_cell_length_a 12.2408(3)
_cell_length_b 10.4427(2)
_cell_length_c 12.9099(3)
_cell_measurement_reflns_used 8198
_cell_measurement_temperature 193(2)
_cell_measurement_theta_max 31
_cell_measurement_theta_min 2.5
_cell_volume 1614.47(6)
_computing_cell_refinement 'APEX2 (Bruker, 2006)'
_computing_data_collection 'APEX2 (Bruker, 2006)'
_computing_data_reduction 'APEX2 (Bruker, 2006)'
_computing_molecular_graphics 'PLATON (Spek, 2009)'
_computing_publication_material 'PLATON (Spek, 2009)'
_computing_structure_refinement 'SHELXL97 (Sheldrick, 2008)'
_computing_structure_solution 'SIR97 (Altomare <i>et al.</i>, 1999)'
_diffrn_ambient_temperature 193(2)
_diffrn_measured_fraction_theta_full 0.997
_diffrn_measured_fraction_theta_max 0.997
_diffrn_measurement_device '\k-geometry diffractometer'
_diffrn_measurement_device_type 'Bruker SMART CCD'
_diffrn_measurement_method 'CCD scan'
_diffrn_radiation_monochromator graphite
_diffrn_radiation_type MoK\a
_diffrn_radiation_wavelength 0.71073
_diffrn_reflns_av_R_equivalents 0.0918
_diffrn_reflns_av_sigmaI/netI 0.0545
_diffrn_reflns_limit_h_max 18
_diffrn_reflns_limit_h_min -17
_diffrn_reflns_limit_k_max 15
_diffrn_reflns_limit_k_min -15
_diffrn_reflns_limit_l_max 19
_diffrn_reflns_limit_l_min -19
_diffrn_reflns_number 29688
_diffrn_reflns_theta_full 31.73
_diffrn_reflns_theta_max 31.73
_diffrn_reflns_theta_min 2.09
_exptl_absorpt_coefficient_mu 0.091
_exptl_absorpt_correction_type none
_exptl_crystal_colour colourless
_exptl_crystal_density_diffrn 1.359
_exptl_crystal_density_method 'not measured'
_exptl_crystal_description plate
_exptl_crystal_F_000 688
_exptl_crystal_size_max 0.39
_exptl_crystal_size_mid 0.38
_exptl_crystal_size_min 0.24
_refine_diff_density_max 0.429
_refine_diff_density_min -0.239
_refine_ls_extinction_method none
_refine_ls_goodness_of_fit_ref 1.067
_refine_ls_hydrogen_treatment constr
_refine_ls_matrix_type full
_refine_ls_number_parameters 226
_refine_ls_number_reflns 5459
_refine_ls_number_restraints 0
_refine_ls_restrained_S_all 1.067
_refine_ls_R_factor_all 0.0655
_refine_ls_R_factor_gt 0.0479
_refine_ls_shift/su_max 0.001
_refine_ls_shift/su_mean 0.000
_refine_ls_structure_factor_coef Fsqd
_refine_ls_weighting_details 'calc w=1/[\s^2^(Fo^2^)+(0.0759P)^2^] where P=(Fo^2^+2Fc^2^)/3'
_refine_ls_weighting_scheme calc
_refine_ls_wR_factor_obs 0.1302
_refine_ls_wR_factor_ref 0.1387
_reflns_number_gt 3972
_reflns_number_total 5459
_reflns_threshold_expression I>2sigma(I)
_cod_data_source_file bt5808.cif
_cod_data_source_block I
_cod_original_cell_volume 1614.46(6)
_cod_original_sg_symbol_H-M 'P 21/n'
_cod_database_code 2233745
_cod_database_fobs_code 2233745

loop_
_symmetry_equiv_pos_as_xyz
'x, y, z'
'-x+1/2, y+1/2, -z+1/2'
'-x, -y, -z'
'x-1/2, -y-1/2, z-1/2'

loop_
_atom_site_type_symbol
_atom_site_label
_atom_site_fract_x
_atom_site_fract_y
_atom_site_fract_z
_atom_site_U_iso_or_equiv
_atom_site_adp_type
_atom_site_calc_flag
_atom_site_refinement_flags
_atom_site_occupancy
_atom_site_symmetry_multiplicity
N N1 0.42742(8) 0.43838(8) 0.21818(7) 0.01963(19) Uani d . 1 1
N N2 0.42901(8) 0.56672(8) 0.24356(7) 0.0203(2) Uani d . 1 1
C C3 0.38505(9) 0.62463(9) 0.15232(8) 0.0186(2) Uani d . 1 1
C C4 0.35487(9) 0.53683(9) 0.06717(8) 0.0188(2) Uani d . 1 1
C C5 0.38251(9) 0.41737(9) 0.11336(8) 0.0196(2) Uani d . 1 1
C C6 0.47171(9) 0.34914(9) 0.29983(8) 0.0200(2) Uani d . 1 1
C C7 0.52687(9) 0.23961(10) 0.27749(9) 0.0253(2) Uani d . 1 1
H H7 0.5349 0.2224 0.2072 0.030 Uiso calc R 1 1
C C8 0.57028(11) 0.15549(11) 0.35910(10) 0.0310(3) Uani d . 1 1
H H8 0.6058 0.0789 0.3440 0.037 Uiso calc R 1 1
C C9 0.56218(11) 0.18236(11) 0.46214(10) 0.0323(3) Uani d . 1 1
H H9 0.5923 0.1245 0.5175 0.039 Uiso calc R 1 1
C C10 0.50995(10) 0.29421(12) 0.48467(9) 0.0290(3) Uani d . 1 1
H H10 0.5067 0.3143 0.5557 0.035 Uiso calc R 1 1
C C11 0.46249(10) 0.37644(10) 0.40313(9) 0.0243(2) Uani d . 1 1
H H11 0.4239 0.4510 0.4179 0.029 Uiso calc R 1 1
C C12 0.37406(8) 0.76535(9) 0.15138(8) 0.0193(2) Uani d . 1 1
C C13 0.34059(10) 0.82967(10) 0.23403(9) 0.0235(2) Uani d . 1 1
H H13 0.3249 0.7833 0.2926 0.028 Uiso calc R 1 1
C C14 0.33030(10) 0.96196(10) 0.23020(10) 0.0276(3) Uani d . 1 1
H H14 0.3088 1.0042 0.2880 0.033 Uiso calc R 1 1
N N15 0.34895(9) 1.03314(9) 0.14963(8) 0.0298(2) Uani d . 1 1
C C16 0.38196(11) 0.97073(11) 0.07086(10) 0.0299(3) Uani d . 1 1
H H16 0.3964 1.0196 0.0131 0.036 Uiso calc R 1 1
C C17 0.39641(10) 0.83907(10) 0.06831(9) 0.0258(2) Uani d . 1 1
H H17 0.4211 0.7999 0.0108 0.031 Uiso calc R 1 1
C C18 0.30291(9) 0.56329(9) -0.04437(8) 0.0193(2) Uani d . 1 1
C C19 0.21579(9) 0.65213(10) -0.06991(9) 0.0238(2) Uani d . 1 1
H H19 0.1874 0.6914 -0.0146 0.029 Uiso calc R 1 1
C C20 0.17003(10) 0.68406(11) -0.17433(9) 0.0273(3) Uani d . 1 1
H H20 0.1119 0.7456 -0.1910 0.033 Uiso calc R 1 1
C C21 0.21154(10) 0.62388(11) -0.25283(9) 0.0276(3) Uani d . 1 1
C C22 0.29435(10) 0.53254(11) -0.23223(9) 0.0269(2) Uani d . 1 1
H H22 0.3194 0.4908 -0.2884 0.032 Uiso calc R 1 1
C C23 0.34046(9) 0.50288(10) -0.12725(9) 0.0229(2) Uani d . 1 1
H H23 0.3982 0.4408 -0.1116 0.027 Uiso calc R 1 1
F F24 0.16930(7) 0.65754(7) -0.35554(6) 0.0425(2) Uani d . 1 1
N N25 0.37049(9) 0.29779(8) 0.06845(7) 0.0264(2) Uani d . 1 1
H H25A 0.3602 0.2335 0.1059 0.040 Uiso d R 1 1
H H25B 0.3307 0.3008 0.0053 0.040 Uiso d R 1 1

loop_
_atom_site_aniso_label
_atom_site_aniso_U_11
_atom_site_aniso_U_22
_atom_site_aniso_U_33
_atom_site_aniso_U_12
_atom_site_aniso_U_13
_atom_site_aniso_U_23
N1 0.0270(5) 0.0128(4) 0.0171(4) 0.0019(3) -0.0001(3) -0.0001(3)
N2 0.0273(5) 0.0125(4) 0.0195(4) 0.0005(3) 0.0010(3) -0.0006(3)
C3 0.0216(5) 0.0137(4) 0.0197(5) 0.0004(4) 0.0024(4) -0.0001(3)
C4 0.0219(5) 0.0147(4) 0.0184(5) 0.0008(4) 0.0010(4) 0.0006(3)
C5 0.0238(5) 0.0150(4) 0.0186(5) 0.0005(4) 0.0014(4) -0.0006(3)
C6 0.0232(5) 0.0149(4) 0.0195(5) 0.0000(4) -0.0008(4) 0.0032(3)
C7 0.0293(6) 0.0213(5) 0.0230(5) 0.0043(4) 0.0002(4) 0.0003(4)
C8 0.0342(6) 0.0212(5) 0.0335(7) 0.0082(5) -0.0024(5) 0.0023(4)
C9 0.0372(7) 0.0264(6) 0.0282(6) 0.0021(5) -0.0047(5) 0.0098(5)
C10 0.0357(6) 0.0289(6) 0.0205(5) -0.0018(5) 0.0016(5) 0.0048(4)
C11 0.0298(6) 0.0203(5) 0.0218(5) 0.0016(4) 0.0035(4) 0.0013(4)
C12 0.0206(5) 0.0135(4) 0.0216(5) 0.0005(4) -0.0008(4) 0.0000(3)
C13 0.0293(6) 0.0169(4) 0.0234(5) 0.0018(4) 0.0038(4) 0.0008(4)
C14 0.0329(6) 0.0178(5) 0.0314(6) 0.0025(4) 0.0054(5) -0.0033(4)
N15 0.0364(6) 0.0164(4) 0.0342(6) 0.0003(4) 0.0018(4) 0.0003(4)
C16 0.0412(7) 0.0171(5) 0.0303(6) -0.0028(5) 0.0047(5) 0.0056(4)
C17 0.0360(6) 0.0181(5) 0.0232(6) -0.0016(4) 0.0063(5) 0.0003(4)
C18 0.0214(5) 0.0152(4) 0.0196(5) -0.0018(4) 0.0002(4) 0.0008(3)
C19 0.0253(5) 0.0203(5) 0.0235(5) 0.0024(4) 0.0002(4) -0.0003(4)
C20 0.0276(6) 0.0222(5) 0.0276(6) 0.0018(4) -0.0044(5) 0.0035(4)
C21 0.0331(6) 0.0269(5) 0.0187(5) -0.0057(5) -0.0044(4) 0.0045(4)
C22 0.0326(6) 0.0280(5) 0.0196(5) -0.0029(5) 0.0042(4) -0.0011(4)
C23 0.0244(5) 0.0203(5) 0.0230(5) 0.0010(4) 0.0031(4) 0.0003(4)
F24 0.0545(5) 0.0467(5) 0.0197(4) -0.0003(4) -0.0078(3) 0.0087(3)
N25 0.0409(6) 0.0144(4) 0.0202(5) -0.0002(4) -0.0025(4) -0.0008(3)

loop_
_atom_type_symbol
_atom_type_description
_atom_type_scat_dispersion_real
_atom_type_scat_dispersion_imag
_atom_type_scat_source
C C 0.0033 0.0016 'International Tables Vol C Tables 4.2.6.8 and 6.1.1.4'
H H 0.0000 0.0000 'International Tables Vol C Tables 4.2.6.8 and 6.1.1.4'
N N 0.0061 0.0033 'International Tables Vol C Tables 4.2.6.8 and 6.1.1.4'
F F 0.0171 0.0103 'International Tables Vol C Tables 4.2.6.8 and 6.1.1.4'

loop_
_geom_angle_atom_site_label_1
_geom_angle_atom_site_label_2
_geom_angle_atom_site_label_3
_geom_angle
C5 N1 N2 111.95(8)
C5 N1 C6 129.72(8)
N2 N1 C6 118.33(8)
C3 N2 N1 104.32(8)
N2 C3 C4 112.55(9)
N2 C3 C12 118.56(9)
C4 C3 C12 128.89(9)
C5 C4 C3 104.21(9)
C5 C4 C18 127.07(9)
C3 C4 C18 128.70(9)
N1 C5 N25 123.35(9)
N1 C5 C4 106.96(8)
N25 C5 C4 129.69(10)
C7 C6 C11 120.49(10)
C7 C6 N1 120.74(10)
C11 C6 N1 118.72(9)
C6 C7 C8 119.29(11)
C6 C7 H7 120.4
C8 C7 H7 120.4
C9 C8 C7 120.56(11)
C9 C8 H8 119.7
C7 C8 H8 119.7
C8 C9 C10 119.94(10)
C8 C9 H9 120.0
C10 C9 H9 120.0
C11 C10 C9 119.93(11)
C11 C10 H10 120.0
C9 C10 H10 120.0
C10 C11 C6 119.71(11)
C10 C11 H11 120.1
C6 C11 H11 120.1
C13 C12 C17 117.35(9)
C13 C12 C3 121.00(9)
C17 C12 C3 121.66(10)
C14 C13 C12 119.48(11)
C14 C13 H13 120.3
C12 C13 H13 120.3
N15 C14 C13 123.58(11)
N15 C14 H14 118.2
C13 C14 H14 118.2
C14 N15 C16 116.59(10)
N15 C16 C17 124.09(11)
N15 C16 H16 118.0
C17 C16 H16 118.0
C16 C17 C12 118.90(11)
C16 C17 H17 120.6
C12 C17 H17 120.6
C23 C18 C19 118.25(10)
C23 C18 C4 121.24(9)
C19 C18 C4 120.50(10)
C20 C19 C18 121.46(11)
C20 C19 H19 119.3
C18 C19 H19 119.3
C21 C20 C19 117.96(10)
C21 C20 H20 121.0
C19 C20 H20 121.0
F24 C21 C20 118.31(11)
F24 C21 C22 118.77(11)
C20 C21 C22 122.92(10)
C21 C22 C23 118.44(11)
C21 C22 H22 120.8
C23 C22 H22 120.8
C22 C23 C18 120.90(10)
C22 C23 H23 119.6
C18 C23 H23 119.6
C5 N25 H25A 119.6
C5 N25 H25B 111.0
H25A N25 H25B 116.5

loop_
_geom_bond_atom_site_label_1
_geom_bond_atom_site_label_2
_geom_bond_distance
N1 C5 1.3687(13)
N1 N2 1.3789(11)
N1 C6 1.4272(13)
N2 C3 1.3342(13)
C3 C4 1.4202(13)
C3 C12 1.4755(13)
C4 C5 1.3938(13)
C4 C18 1.4748(13)
C5 N25 1.3718(12)
C6 C7 1.3885(15)
C6 C11 1.3910(16)
C7 C8 1.3900(15)
C7 H7 0.9500
C8 C9 1.3830(19)
C8 H8 0.9500
C9 C10 1.3909(17)
C9 H9 0.9500
C10 C11 1.3891(15)
C10 H10 0.9500
C11 H11 0.9500
C12 C13 1.3924(15)
C12 C17 1.3925(15)
C13 C14 1.3871(14)
C13 H13 0.9500
C14 N15 1.3360(16)
C14 H14 0.9500
N15 C16 1.3389(17)
C16 C17 1.3875(15)
C16 H16 0.9500
C17 H17 0.9500
C18 C23 1.3992(15)
C18 C19 1.4004(14)
C19 C20 1.3891(15)
C19 H19 0.9500
C20 C21 1.3760(17)
C20 H20 0.9500
C21 F24 1.3658(12)
C21 C22 1.3771(17)
C22 C23 1.3909(15)
C22 H22 0.9500
C23 H23 0.9500
N25 H25A 0.8520
N25 H25B 0.8591

loop_
_geom_hbond_atom_site_label_D
_geom_hbond_atom_site_label_H
_geom_hbond_atom_site_label_A
_geom_hbond_site_symmetry_A
_geom_hbond_distance_DH
_geom_hbond_distance_HA
_geom_hbond_distance_DA
_geom_hbond_angle_DHA
N25 H25A N15 1_545 0.85 2.18 2.9866(13) 158
N25 H25B F24 2_544 0.86 2.44 3.0631(11) 130

loop_
_geom_torsion_atom_site_label_1
_geom_torsion_atom_site_label_2
_geom_torsion_atom_site_label_3
_geom_torsion_atom_site_label_4
_geom_torsion
C5 N1 N2 C3 -0.46(12)
C6 N1 N2 C3 178.81(9)
N1 N2 C3 C4 -0.21(12)
N1 N2 C3 C12 179.88(9)
N2 C3 C4 C5 0.76(13)
C12 C3 C4 C5 -179.34(11)
N2 C3 C4 C18 179.05(10)
C12 C3 C4 C18 -1.05(19)
N2 N1 C5 N25 -179.34(10)
C6 N1 C5 N25 1.49(18)
N2 N1 C5 C4 0.95(13)
C6 N1 C5 C4 -178.22(11)
C3 C4 C5 N1 -0.99(12)
C18 C4 C5 N1 -179.31(10)
C3 C4 C5 N25 179.33(12)
C18 C4 C5 N25 1.0(2)
C5 N1 C6 C7 33.57(17)
N2 N1 C6 C7 -145.55(10)
C5 N1 C6 C11 -148.95(11)
N2 N1 C6 C11 31.93(15)
C11 C6 C7 C8 1.73(17)
N1 C6 C7 C8 179.17(10)
C6 C7 C8 C9 -2.19(18)
C7 C8 C9 C10 0.18(19)
C8 C9 C10 C11 2.31(19)
C9 C10 C11 C6 -2.76(18)
C7 C6 C11 C10 0.74(17)
N1 C6 C11 C10 -176.75(10)
N2 C3 C12 C13 -40.18(15)
C4 C3 C12 C13 139.92(12)
N2 C3 C12 C17 139.91(11)
C4 C3 C12 C17 -39.99(17)
C17 C12 C13 C14 0.40(16)
C3 C12 C13 C14 -179.51(10)
C12 C13 C14 N15 1.25(18)
C13 C14 N15 C16 -1.73(18)
C14 N15 C16 C17 0.61(18)
N15 C16 C17 C12 0.97(19)
C13 C12 C17 C16 -1.43(16)
C3 C12 C17 C16 178.48(10)
C5 C4 C18 C23 -45.51(16)
C3 C4 C18 C23 136.58(12)
C5 C4 C18 C19 135.85(12)
C3 C4 C18 C19 -42.06(16)
C23 C18 C19 C20 -2.48(16)
C4 C18 C19 C20 176.19(10)
C18 C19 C20 C21 1.16(17)
C19 C20 C21 F24 -178.07(10)
C19 C20 C21 C22 1.21(18)
F24 C21 C22 C23 177.17(10)
C20 C21 C22 C23 -2.11(18)
C21 C22 C23 C18 0.67(17)
C19 C18 C23 C22 1.54(16)
C4 C18 C23 C22 -177.13(10)

loop_
_cod_related_entry_id
_cod_related_entry_database
_cod_related_entry_code
1 ChemSpider 28502471
